data_2001122
loop_
_publ_author_name
'Su, G.'
'Guo, S.'
'Pan, F.'
'He, Y.'

_publ_section_title
;
 Structure of 4-amino-4'-methylbenzophenone
;
_journal_issue 1
_journal_name_full 'Acta Crystallographica Section C'
_journal_page_first 210
_journal_page_last 211
_journal_paper_doi 10.1107/S0108270191008983
_journal_volume 48
_journal_year 1992
_chemical_formula_moiety 'C14 H13 N O'
_chemical_formula_sum 'C14 H13 N O'
_chemical_formula_weight 211.26
_symmetry_cell_setting orthorhombic
_symmetry_space_group_name_Hall 'P 2ac 2ab'
_symmetry_space_group_name_H-M 'P 21 21 21'
_cell_angle_alpha 90
_cell_angle_beta 90
_cell_angle_gamma 90
_cell_formula_units_Z 4
_cell_length_a 8.331(4)
_cell_length_b 24.066(8)
_cell_length_c 5.663(2)
_cell_volume 1135.4(8)
_diffrn_radiation_type Mo
_diffrn_radiation_wavelength 0.71069
_exptl_absorpt_coefficient_mu 0.073
_exptl_crystal_density_diffrn 1.24
_exptl_crystal_F_000 448
_cod_data_source_file mu0212.cif
_cod_data_source_block mu0212a
_cod_original_formula_sum C14H13NO
_cod_database_code 2001122

loop_
_atom_site_label
_atom_site_fract_x
_atom_site_fract_y
_atom_site_fract_z
O .4784(4) .08720(10) .6692(8)
N 1.2092(5) .0344(2) .9017(9)
C .6000(5) .1108(2) .6025(9)
C(11) .7606(5) .0921(2) .6801(8)
C(12) .8966(6) .1039(2) .5519(8)
C(13) 1.0466(5) .0847(2) .6199(9)
C(14) 1.0618(6) .0529(2) .8277(9)
C(15) .9223(6) .0401(2) .9560(9)
C(16) .7762(5) .0591(2) .8816(9)
C(20) .5165(7) .2990(2) -.02600(10)
C(21) .5845(5) .1588(2) .4375(8)
C(22) .4865(6) .1548(2) .24550(10)
C(23) .4683(7) .1992(2) .09470(10)
C(24) .5405(6) .2502(2) .1368(9)
C(25) .6345(6) .2538(2) .33310(10)
C(26) .6619(6) .2088(2) .4801(9)
H(1) .6790 .0492 .9683
H(2) .8872 .1261 .4129
H(3) 1.1401 .0924 .5271
H(4) .9315 .0178 1.0954
H(5) .6877 .2887 .3678
H(6) .4040 .1968 -.0485
H(7) .4331 .1207 .2103
H(8) .7310 .2137 .6145
H(9) .5724 .3304 .0290
H(10) .5498 .2895 -.1801
H(11) .4029 .3076 -.0304
H(12) 1.2190 .0133 1.0454
H(13) 1.3041 .0437 .8173
